data_2104623
loop_
_publ_author_name
'Drebushchak, Tatiana N.'
'Chesalov, Yury A.'
'Boldyreva, Elena V.'

_publ_section_title
;
 A conformational polymorphic transition in the high-temperature
 \e-form of chlorpropamide on cooling: a new \e'-form
;
_journal_coeditor_code GP5033
_journal_issue 6
_journal_name_full 'Acta Crystallographica Section B'
_journal_page_first 770
_journal_page_last 781
_journal_paper_doi 10.1107/S010876810903290X
_journal_volume 65
_journal_year 2009
_chemical_formula_moiety 'C10 H13 Cl N2 O3 S'
_chemical_formula_sum 'C10 H13 Cl N2 O3 S'
_chemical_formula_weight 276.73
_chemical_melting_point 'Kinetic phase transition'
_chemical_name_common 'chlorpropamide, \e`-form'
_chemical_name_systematic
;
 4-chloro-N-((propylaminocarbonyl)benzenesulfonamide
;
_space_group_IT_number 33
_symmetry_cell_setting orthorhombic
_symmetry_space_group_name_Hall 'P 2c -2n'
_symmetry_space_group_name_H-M 'P n a 21'
_atom_sites_solution_hydrogens geom
_atom_sites_solution_primary direct
_atom_sites_solution_secondary difmap
_audit_creation_method SHELXL-97
_cell_angle_alpha 90.00
_cell_angle_beta 90.00
_cell_angle_gamma 90.00
_cell_formula_units_Z 4
_cell_length_a 26.4353(19)
_cell_length_b 5.1398(4)
_cell_length_c 9.0845(6)
_cell_measurement_reflns_used 1973
_cell_measurement_temperature 100(2)
_cell_measurement_theta_max 29.1183
_cell_measurement_theta_min 3.0764
_cell_volume 1234.33(15)
_computing_cell_refinement 'CrysAlis RED (Oxford Diffraction,2008)'
_computing_data_collection 'CrysAlis CCD (Oxford Diffraction,2008)'
_computing_data_reduction 'CrysAlis RED (Oxford Diffraction,2008)'
_computing_structure_refinement 'SHELXS-97 (Sheldrick, 2008)'
_computing_structure_solution 'SHELXS-97 (Sheldrick, 2008)'
_diffrn_ambient_temperature 100(2)
_diffrn_detector_area_resol_mean 10.3457
_diffrn_measured_fraction_theta_full 0.997
_diffrn_measured_fraction_theta_max 0.997
_diffrn_measurement_device_type 'Oxford Diffraction KM4 CCD'
_diffrn_measurement_method '\w scans'
_diffrn_radiation_monochromator graphite
_diffrn_radiation_source 'Enhance (Mo) X-ray Source'
_diffrn_radiation_type MoK\a
_diffrn_radiation_wavelength 0.71073
_diffrn_reflns_av_R_equivalents 0.0565
_diffrn_reflns_av_sigmaI/netI 0.0984
_diffrn_reflns_limit_h_max 31
_diffrn_reflns_limit_h_min -31
_diffrn_reflns_limit_k_max 4
_diffrn_reflns_limit_k_min -6
_diffrn_reflns_limit_l_max 10
_diffrn_reflns_limit_l_min -9
_diffrn_reflns_number 4372
_diffrn_reflns_theta_full 25.03
_diffrn_reflns_theta_max 25.03
_diffrn_reflns_theta_min 3.08
_exptl_absorpt_coefficient_mu 0.476
_exptl_absorpt_correction_T_max 0.9859
_exptl_absorpt_correction_T_min 0.8004
_exptl_absorpt_correction_type multi-scan
_exptl_absorpt_process_details
;
CrysAlis RED (Oxford Diffraction, 2008)
;
_exptl_crystal_colour colourless
_exptl_crystal_density_diffrn 1.489
_exptl_crystal_density_method 'not measured'
_exptl_crystal_description plate
_exptl_crystal_F_000 576
_exptl_crystal_size_max 0.40
_exptl_crystal_size_mid 0.15
_exptl_crystal_size_min 0.03
_refine_diff_density_max 0.432
_refine_diff_density_min -0.312
_refine_ls_abs_structure_details 'Flack (1983)'
_refine_ls_abs_structure_Flack 0.17(11)
_refine_ls_extinction_method none
_refine_ls_goodness_of_fit_ref 0.971
_refine_ls_hydrogen_treatment constr
_refine_ls_matrix_type full
_refine_ls_number_parameters 155
_refine_ls_number_reflns 1995
_refine_ls_number_restraints 1
_refine_ls_restrained_S_all 0.970
_refine_ls_R_factor_all 0.0730
_refine_ls_R_factor_gt 0.0466
_refine_ls_shift/su_max 0.000
_refine_ls_shift/su_mean 0.000
_refine_ls_structure_factor_coef Fsqd
_refine_ls_weighting_details 'calc w=1/[\s^2^(Fo^2^)+(0.0357P)^2^+0.0000P] where P=(Fo^2^+2Fc^2^)/3'
_refine_ls_weighting_scheme calc
_refine_ls_wR_factor_gt 0.0833
_refine_ls_wR_factor_ref 0.0878
_reflns_number_gt 1399
_reflns_number_total 1995
_reflns_threshold_expression >2sigma(I)
_cod_data_source_file gp5033.cif
_cod_data_source_block enewcpa100
_cod_database_code 2104623
_cod_database_fobs_code 2104623

loop_
_symmetry_equiv_pos_as_xyz
'x, y, z'
'-x, -y, z+1/2'
'-x+1/2, y+1/2, z+1/2'
'x+1/2, -y+1/2, z'

loop_
_atom_site_type_symbol
_atom_site_label
_atom_site_fract_x
_atom_site_fract_y
_atom_site_fract_z
_atom_site_U_iso_or_equiv
_atom_site_adp_type
_atom_site_calc_flag
_atom_site_refinement_flags
_atom_site_occupancy
_atom_site_disorder_assembly
_atom_site_disorder_group
C C1 0.29277(14) 1.2677(9) 0.2638(6) 0.0203(11) Uani d . 1 . .
C C2 0.29740(17) 1.1116(11) 0.1437(5) 0.0264(13) Uani d . 1 . .
H H2 0.2736 1.1228 0.0656 0.032 Uiso calc R 1 . .
C C3 0.33702(16) 0.9363(11) 0.1359(5) 0.0253(13) Uani d . 1 . .
H H3 0.3405 0.8244 0.0533 0.030 Uiso calc R 1 . .
C C4 0.37172(13) 0.9263(8) 0.2512(6) 0.0173(10) Uani d . 1 . .
C C5 0.36672(16) 1.0843(10) 0.3723(5) 0.0215(12) Uani d . 1 . .
H H5 0.3904 1.0734 0.4507 0.026 Uiso calc R 1 . .
C C6 0.32703(16) 1.2591(11) 0.3797(5) 0.0257(12) Uani d . 1 . .
H H6 0.3233 1.3709 0.4622 0.031 Uiso calc R 1 . .
C C7 0.49785(14) 1.0630(8) 0.2535(6) 0.0164(10) Uani d . 1 . .
C C8 0.55976(14) 1.4167(9) 0.2298(5) 0.0223(11) Uani d . 1 . .
H H8A 0.5463 1.4680 0.3273 0.027 Uiso calc R 1 . .
H H8B 0.5580 1.5708 0.1647 0.027 Uiso calc R 1 . .
C C9 0.61446(14) 1.3368(9) 0.2468(6) 0.0222(10) Uani d . 1 . .
H H9A 0.6169 1.1940 0.3195 0.027 Uiso calc R 1 . .
H H9B 0.6273 1.2708 0.1514 0.027 Uiso calc R 1 . .
C C10 0.64680(15) 1.5611(9) 0.2965(5) 0.0234(12) Uani d . 1 . .
H H10A 0.6344 1.6254 0.3915 0.035 Uiso calc R 1 . .
H H10B 0.6451 1.7012 0.2235 0.035 Uiso calc R 1 . .
H H10C 0.6819 1.5029 0.3070 0.035 Uiso calc R 1 . .
O O1 0.41212(11) 0.5239(7) 0.1230(3) 0.0240(8) Uani d . 1 . .
O O2 0.43469(11) 0.6199(6) 0.3833(3) 0.0225(8) Uani d . 1 . .
O O3 0.49476(11) 1.0760(6) 0.3889(3) 0.0233(8) Uani d . 1 . .
S S1 0.42316(4) 0.7072(2) 0.23721(13) 0.0205(3) Uani d . 1 . .
Cl Cl1 0.24323(4) 1.4913(3) 0.27008(13) 0.0312(3) Uani d . 1 . .
N N1 0.46979(12) 0.8809(8) 0.1728(4) 0.0191(10) Uani d . 1 . .
H H1N 0.4780 0.8584 0.0798 0.023 Uiso calc R 1 . .
N N2 0.52773(13) 1.2108(8) 0.1687(4) 0.0199(10) Uani d . 1 . .
H H2N 0.5281 1.1832 0.0731 0.024 Uiso calc R 1 . .

loop_
_atom_site_aniso_label
_atom_site_aniso_U_11
_atom_site_aniso_U_22
_atom_site_aniso_U_33
_atom_site_aniso_U_12
_atom_site_aniso_U_13
_atom_site_aniso_U_23
C1 0.014(2) 0.018(3) 0.028(3) -0.0003(19) 0.006(2) 0.002(3)
C2 0.028(3) 0.033(4) 0.019(3) 0.005(3) -0.002(2) -0.003(3)
C3 0.023(3) 0.030(4) 0.022(3) 0.001(3) 0.004(2) -0.004(3)
C4 0.014(2) 0.019(3) 0.019(2) -0.0041(18) 0.006(2) -0.005(3)
C5 0.023(2) 0.025(3) 0.017(2) 0.001(2) -0.002(2) 0.003(3)
C6 0.026(3) 0.030(3) 0.021(2) -0.005(3) 0.007(2) -0.009(3)
C7 0.0120(19) 0.009(3) 0.028(3) -0.0011(17) 0.002(2) 0.000(3)
C8 0.025(2) 0.020(3) 0.022(3) -0.006(2) -0.001(2) 0.000(3)
C9 0.024(2) 0.020(3) 0.023(2) -0.0016(19) 0.000(3) -0.010(3)
C10 0.026(2) 0.021(3) 0.023(3) -0.001(2) 0.001(2) 0.000(2)
O1 0.0285(17) 0.021(2) 0.0226(18) -0.0006(16) 0.0021(14) -0.0065(18)
O2 0.0292(17) 0.022(2) 0.0159(16) -0.0019(15) -0.0031(15) 0.0001(15)
O3 0.0301(18) 0.027(2) 0.0123(17) -0.0017(16) -0.0028(15) -0.0007(17)
S1 0.0212(5) 0.0192(7) 0.0212(6) -0.0026(5) -0.0016(6) 0.0005(7)
Cl1 0.0263(6) 0.0353(7) 0.0321(6) 0.0091(6) 0.0025(6) -0.0007(7)
N1 0.023(2) 0.022(2) 0.0129(19) -0.001(2) 0.0080(17) -0.0031(17)
N2 0.022(2) 0.024(3) 0.0139(19) -0.003(2) 0.0013(17) -0.002(2)

loop_
_atom_type_symbol
_atom_type_description
_atom_type_scat_dispersion_real
_atom_type_scat_dispersion_imag
_atom_type_scat_source
C C 0.0033 0.0016 'International Tables Vol C Tables 4.2.6.8 and 6.1.1.4'
H H 0.0000 0.0000 'International Tables Vol C Tables 4.2.6.8 and 6.1.1.4'
O O 0.0106 0.0060 'International Tables Vol C Tables 4.2.6.8 and 6.1.1.4'
S S 0.1246 0.1234 'International Tables Vol C Tables 4.2.6.8 and 6.1.1.4'
Cl Cl 0.1484 0.1585 'International Tables Vol C Tables 4.2.6.8 and 6.1.1.4'
N N 0.0061 0.0033 'International Tables Vol C Tables 4.2.6.8 and 6.1.1.4'

loop_
_geom_angle_atom_site_label_1
_geom_angle_atom_site_label_2
_geom_angle_atom_site_label_3
_geom_angle_site_symmetry_1
_geom_angle_site_symmetry_3
_geom_angle
_geom_angle_publ_flag
C2 C1 C6 . . 122.1(4) ?
C2 C1 Cl1 . . 118.9(4) ?
C6 C1 Cl1 . . 119.0(4) ?
C1 C2 C3 . . 119.5(5) ?
C1 C2 H2 . . 120.2 ?
C3 C2 H2 . . 120.2 ?
C2 C3 C4 . . 119.0(5) ?
C2 C3 H3 . . 120.5 ?
C4 C3 H3 . . 120.5 ?
C5 C4 C3 . . 121.1(4) ?
C5 C4 S1 . . 120.5(4) ?
C3 C4 S1 . . 118.4(4) ?
C4 C5 C6 . . 119.7(4) ?
C4 C5 H5 . . 120.1 ?
C6 C5 H5 . . 120.1 ?
C5 C6 C1 . . 118.6(4) ?
C5 C6 H6 . . 120.7 ?
C1 C6 H6 . . 120.7 ?
O3 C7 N2 . . 125.5(4) ?
O3 C7 N1 . . 121.5(4) ?
N2 C7 N1 . . 113.0(4) ?
N2 C8 C9 . . 113.3(4) ?
N2 C8 H8A . . 108.9 ?
C9 C8 H8A . . 108.9 ?
N2 C8 H8B . . 108.9 ?
C9 C8 H8B . . 108.9 ?
H8A C8 H8B . . 107.7 ?
C10 C9 C8 . . 111.5(4) ?
C10 C9 H9A . . 109.3 ?
C8 C9 H9A . . 109.3 ?
C10 C9 H9B . . 109.3 ?
C8 C9 H9B . . 109.3 ?
H9A C9 H9B . . 108.0 ?
C9 C10 H10A . . 109.5 ?
C9 C10 H10B . . 109.5 ?
H10A C10 H10B . . 109.5 ?
C9 C10 H10C . . 109.5 ?
H10A C10 H10C . . 109.5 ?
H10B C10 H10C . . 109.5 ?
O1 S1 O2 . . 120.5(2) ?
O1 S1 N1 . . 104.72(19) ?
O2 S1 N1 . . 110.06(19) ?
O1 S1 C4 . . 108.3(2) ?
O2 S1 C4 . . 107.2(2) ?
N1 S1 C4 . . 105.0(2) ?
C7 N1 S1 . . 125.3(3) ?
C7 N1 H1N . . 117.3 ?
S1 N1 H1N . . 117.3 ?
C7 N2 C8 . . 122.2(4) ?
C7 N2 H2N . . 118.9 ?
C8 N2 H2N . . 118.9 ?

loop_
_geom_bond_atom_site_label_1
_geom_bond_atom_site_label_2
_geom_bond_site_symmetry_2
_geom_bond_distance
_geom_bond_publ_flag
C1 C2 . 1.360(7) ?
C1 C6 . 1.390(6) ?
C1 Cl1 . 1.743(4) ?
C2 C3 . 1.383(6) ?
C2 H2 . 0.9500 ?
C3 C4 . 1.393(6) ?
C3 H3 . 0.9500 ?
C4 C5 . 1.374(7) ?
C4 S1 . 1.770(4) ?
C5 C6 . 1.383(6) ?
C5 H5 . 0.9500 ?
C6 H6 . 0.9500 ?
C7 O3 . 1.234(6) ?
C7 N2 . 1.339(5) ?
C7 N1 . 1.402(6) ?
C8 N2 . 1.464(6) ?
C8 C9 . 1.511(5) ?
C8 H8A . 0.9900 ?
C8 H8B . 0.9900 ?
C9 C10 . 1.505(6) ?
C9 H9A . 0.9900 ?
C9 H9B . 0.9900 ?
C10 H10A . 0.9800 ?
C10 H10B . 0.9800 ?
C10 H10C . 0.9800 ?
O1 S1 . 1.432(3) ?
O2 S1 . 1.434(3) ?
S1 N1 . 1.630(4) ?
N1 H1N . 0.8800 ?
N2 H2N . 0.8800 ?

loop_
_geom_hbond_atom_site_label_D
_geom_hbond_atom_site_label_H
_geom_hbond_atom_site_label_A
_geom_hbond_site_symmetry_A
_geom_hbond_distance_DH
_geom_hbond_distance_HA
_geom_hbond_distance_DA
_geom_hbond_angle_DHA
N1 H1N O3 2_674 0.88 1.91 2.753(5) 160.5
N2 H2N O2 2_674 0.88 2.23 2.910(5) 134.1
N2 H2N O3 2_674 0.88 2.22 2.998(5) 146.7
C10 H10A O1 2_675 0.98 2.55 3.378(5) 141.6
C2 H2 Cl1 3_544 0.95 2.80 3.613(5) 143.6

loop_
_geom_torsion_atom_site_label_1
_geom_torsion_atom_site_label_2
_geom_torsion_atom_site_label_3
_geom_torsion_atom_site_label_4
_geom_torsion_site_symmetry_1
_geom_torsion_site_symmetry_2
_geom_torsion_site_symmetry_3
_geom_torsion_site_symmetry_4
_geom_torsion
_geom_torsion_publ_flag
C6 C1 C2 C3 . . . . 0.6(7) ?
Cl1 C1 C2 C3 . . . . 178.9(4) ?
C1 C2 C3 C4 . . . . -0.8(7) ?
C2 C3 C4 C5 . . . . 1.0(7) ?
C2 C3 C4 S1 . . . . -178.3(4) ?
C3 C4 C5 C6 . . . . -0.9(7) ?
S1 C4 C5 C6 . . . . 178.3(4) ?
C4 C5 C6 C1 . . . . 0.7(7) ?
C2 C1 C6 C5 . . . . -0.5(7) ?
Cl1 C1 C6 C5 . . . . -178.8(4) ?
N2 C8 C9 C10 . . . . 174.8(4) ?
C5 C4 S1 O1 . . . . 165.0(4) ?
C3 C4 S1 O1 . . . . -15.7(4) ?
C5 C4 S1 O2 . . . . 33.5(4) ?
C3 C4 S1 O2 . . . . -147.2(4) ?
C5 C4 S1 N1 . . . . -83.5(4) ?
C3 C4 S1 N1 . . . . 95.8(4) ?
O3 C7 N1 S1 . . . . 12.3(6) ?
N2 C7 N1 S1 . . . . -168.8(3) ?
O1 S1 N1 C7 . . . . -171.1(3) ?
O2 S1 N1 C7 . . . . -40.2(4) ?
C4 S1 N1 C7 . . . . 74.9(4) ?
O3 C7 N2 C8 . . . . -2.2(7) ?
N1 C7 N2 C8 . . . . 179.0(3) ?
C9 C8 N2 C7 . . . . 100.4(5) ?

loop_
_cod_related_entry_id
_cod_related_entry_database
_cod_related_entry_code
1 ChemSpider 2626
